data_7120646
loop_
_publ_author_name
'Hossain, Md. Jakir'
'Ono, Toshikazu'
'Wakiya, Kosuke'
'Hisaeda, Yoshio'

_publ_section_title
;
 A Vitamin B12 Derivative Catalyzed Electrochemical Trifluoromethylation
 and Perfluoroalkylation of Arenes and Heteroarenes in Organic Media
;
_journal_name_full 'Chem. Commun.'
_journal_paper_doi 10.1039/C7CC06221D
_journal_year 2017
_chemical_formula_sum 'C13 H11 F9 O3'
_chemical_formula_weight 386.22
_space_group_crystal_system orthorhombic
_space_group_IT_number 33
_space_group_name_Hall 'P 2c -2n'
_space_group_name_H-M_alt 'P n a 21'
_symmetry_space_group_name_Hall 'P 2c -2n'
_symmetry_space_group_name_H-M 'P n a 21'
_atom_sites_solution_hydrogens geom
_atom_sites_solution_primary direct
_atom_sites_solution_secondary difmap
_audit_update_record
;
2017-07-25 deposited with the CCDC.
2017-09-13 downloaded from the CCDC.
;
_cell_angle_alpha 90
_cell_angle_beta 90
_cell_angle_gamma 90
_cell_formula_units_Z 4
_cell_length_a 7.7087(17)
_cell_length_b 26.381(6)
_cell_length_c 7.3447(16)
_cell_measurement_reflns_used 2319
_cell_measurement_temperature 296.(2)
_cell_measurement_theta_max 28.9363
_cell_measurement_theta_min 2.7528
_cell_volume 1493.6(6)
_computing_cell_refinement 'Bruker SAINT'
_computing_data_collection 'Bruker APEX2'
_computing_data_reduction 'Bruker SAINT'
_computing_molecular_graphics 'Bruker SHELXTL'
_computing_publication_material 'Bruker SHELXTL'
_computing_structure_refinement 'SHELXL-2014 (Sheldrick 2014)'
_computing_structure_solution 'SHELXS-97 (Sheldrick 2008)'
_diffrn_ambient_temperature 296.(2)
_diffrn_detector_area_resol_mean 8.3333
_diffrn_measured_fraction_theta_full 1.000
_diffrn_measured_fraction_theta_max 1.000
_diffrn_measurement_device_type 'Bruker SMART APEX CCD'
_diffrn_measurement_method '\f and \w scans'
_diffrn_radiation_type MoK\a
_diffrn_radiation_wavelength 0.71073
_diffrn_reflns_av_R_equivalents 0.0443
_diffrn_reflns_av_unetI/netI 0.0483
_diffrn_reflns_limit_h_max 10
_diffrn_reflns_limit_h_min -8
_diffrn_reflns_limit_k_max 35
_diffrn_reflns_limit_k_min -33
_diffrn_reflns_limit_l_max 9
_diffrn_reflns_limit_l_min -8
_diffrn_reflns_number 9739
_diffrn_reflns_theta_full 28.28
_diffrn_reflns_theta_max 28.28
_diffrn_reflns_theta_min 1.54
_diffrn_source_type 'fine focus sealed tube'
_exptl_absorpt_coefficient_mu 0.192
_exptl_absorpt_correction_T_max 0.99
_exptl_absorpt_correction_T_min 0.87
_exptl_absorpt_correction_type multi-scan
_exptl_absorpt_process_details
;
SADABS-2014/5 - Bruker AXS area detector scaling and absorption correction
;
_exptl_crystal_colour colorless
_exptl_crystal_density_diffrn 1.717
_exptl_crystal_density_method 'not measured'
_exptl_crystal_description plate
_exptl_crystal_F_000 776
_exptl_crystal_size_max 0.300
_exptl_crystal_size_mid 0.100
_exptl_crystal_size_min 0.030
_refine_diff_density_max 0.239
_refine_diff_density_min -0.331
_refine_ls_abs_structure_details
;

Flack x determined using 928 quotients [(I+)-(I-)]/[(I+)+(I-)]
(Parsons, Flack and Wagner, Acta Cryst. B69 (2013) 249-259).
;
_refine_ls_abs_structure_Flack 0.2(5)
_refine_ls_extinction_method none
_refine_ls_goodness_of_fit_ref 1.101
_refine_ls_hydrogen_treatment constr
_refine_ls_matrix_type full
_refine_ls_number_parameters 229
_refine_ls_number_reflns 3327
_refine_ls_number_restraints 1
_refine_ls_restrained_S_all 1.101
_refine_ls_R_factor_all 0.0556
_refine_ls_R_factor_gt 0.0389
_refine_ls_shift/su_max 0.000
_refine_ls_shift/su_mean 0.000
_refine_ls_structure_factor_coef Fsqd
_refine_ls_weighting_details 'w=1/[\s^2^(Fo^2^)+(0.0547P)^2^] where P=(Fo^2^+2Fc^2^)/3'
_refine_ls_weighting_scheme calc
_refine_ls_wR_factor_gt 0.0876
_refine_ls_wR_factor_ref 0.1090
_reflns_number_gt 2724
_reflns_number_total 3327
_reflns_threshold_expression 'I > 2\s(I)'
_cod_data_source_file c7cc06221d2.cif
_cod_data_source_block jakir13
_cod_database_code 7120646

loop_
_space_group_symop_operation_xyz
'x, y, z'
'-x, -y, z+1/2'
'x+1/2, -y+1/2, z'
'-x+1/2, y+1/2, z+1/2'

loop_
_atom_site_type_symbol
_atom_site_label
_atom_site_fract_x
_atom_site_fract_y
_atom_site_fract_z
_atom_site_U_iso_or_equiv
_atom_site_adp_type
_atom_site_calc_flag
_atom_site_refinement_flags_adp
_atom_site_refinement_flags_posn
_atom_site_occupancy
F F1 0.1961(3) 0.37010(7) 0.8046(3) 0.0215(5) Uani d . . 1
F F2 0.1154(2) 0.43288(7) 0.6366(3) 0.0210(5) Uani d . . 1
F F3 0.4899(2) 0.35878(7) 0.5974(3) 0.0215(5) Uani d . . 1
F F4 0.4063(3) 0.42035(8) 0.4210(3) 0.0222(5) Uani d . . 1
F F8 0.7438(3) 0.48176(9) 0.7996(4) 0.0372(6) Uani d . . 1
O O1 0.2326(3) 0.28286(9) 0.6751(3) 0.0203(6) Uani d . . 1
F F6 0.4202(3) 0.48723(8) 0.6847(4) 0.0368(6) Uani d . . 1
O O2 -0.0580(3) 0.25102(9) 0.1062(4) 0.0217(6) Uani d . . 1
F F5 0.4528(3) 0.42930(10) 0.8934(3) 0.0395(7) Uani d . . 1
O O3 0.0440(3) 0.41842(8) 0.3062(4) 0.0212(6) Uani d . . 1
F F7 0.7584(3) 0.40201(9) 0.7572(4) 0.0454(8) Uani d . . 1
F F9 0.7280(3) 0.45159(12) 0.5279(4) 0.0436(7) Uani d . . 1
C C1 0.1488(4) 0.29816(12) 0.5228(5) 0.0157(7) Uani d . . 1
C C2 0.0838(4) 0.26367(13) 0.3970(5) 0.0176(7) Uani d . . 1
H H2 0.0932 0.229 0.4181 0.021 Uiso calc U R 1
C C3 0.0051(4) 0.28136(13) 0.2406(5) 0.0173(7) Uani d . . 1
C C4 -0.0110(5) 0.33309(13) 0.2068(5) 0.0179(7) Uani d . . 1
H H4 -0.0636 0.3444 0.1003 0.021 Uiso calc U R 1
C C6 0.1304(4) 0.35093(13) 0.4958(5) 0.0156(7) Uani d . . 1
C C10 0.2037(4) 0.38820(12) 0.6308(5) 0.0163(7) Uani d . . 1
C C5 0.0514(5) 0.36738(13) 0.3319(5) 0.0174(7) Uani d . . 1
C C11 0.3959(4) 0.40191(12) 0.5918(5) 0.0151(7) Uani d . . 1
C C7 0.2249(5) 0.23017(13) 0.7216(5) 0.0212(8) Uani d . . 1
H H7A 0.106 0.22 0.7344 0.032 Uiso calc U R 1
H H7B 0.2849 0.2246 0.8344 0.032 Uiso calc U R 1
H H7C 0.2788 0.2105 0.6271 0.032 Uiso calc U R 1
C C12 0.4839(5) 0.44083(13) 0.7194(5) 0.0195(8) Uani d . . 1
C C13 0.6834(5) 0.44421(15) 0.6983(6) 0.0264(9) Uani d . . 1
C C8 -0.0391(5) 0.19734(12) 0.1271(5) 0.0222(8) Uani d . . 1
H H8A 0.0818 0.1889 0.1342 0.033 Uiso calc U R 1
H H8B -0.0902 0.1804 0.0244 0.033 Uiso calc U R 1
H H8C -0.0965 0.1867 0.2366 0.033 Uiso calc U R 1
C C9 -0.0460(5) 0.43671(13) 0.1489(6) 0.0240(8) Uani d . . 1
H H9A 0.0092 0.424 0.041 0.036 Uiso calc U R 1
H H9B -0.0434 0.4731 0.1478 0.036 Uiso calc U R 1
H H9C -0.1643 0.4253 0.1523 0.036 Uiso calc U R 1

loop_
_atom_site_aniso_label
_atom_site_aniso_U_11
_atom_site_aniso_U_22
_atom_site_aniso_U_33
_atom_site_aniso_U_12
_atom_site_aniso_U_13
_atom_site_aniso_U_23
F1 0.0281(11) 0.0213(10) 0.0150(10) -0.0041(9) 0.0011(9) -0.0017(9)
F2 0.0177(10) 0.0156(9) 0.0298(13) 0.0045(8) -0.0016(9) -0.0052(9)
F3 0.0181(10) 0.0131(9) 0.0334(12) 0.0041(8) -0.0030(9) -0.0034(9)
F4 0.0224(11) 0.0261(11) 0.0180(11) -0.0035(9) 0.0001(9) 0.0042(9)
F8 0.0281(12) 0.0346(13) 0.0488(16) -0.0118(10) -0.0062(13) -0.0155(13)
O1 0.0261(13) 0.0154(12) 0.0194(13) -0.0033(10) -0.0096(11) 0.0038(10)
F6 0.0275(11) 0.0155(10) 0.0672(19) 0.0038(9) -0.0065(13) -0.0130(11)
O2 0.0299(14) 0.0172(12) 0.0179(13) -0.0037(10) -0.0083(12) -0.0010(10)
F5 0.0430(15) 0.0554(17) 0.0202(13) -0.0234(13) 0.0023(11) -0.0108(12)
O3 0.0249(13) 0.0124(11) 0.0263(14) 0.0024(10) -0.0086(12) 0.0027(11)
F7 0.0264(12) 0.0293(13) 0.080(2) 0.0029(10) -0.0235(14) -0.0021(14)
F9 0.0259(12) 0.0707(19) 0.0342(16) -0.0145(12) 0.0047(12) -0.0029(14)
C1 0.0163(16) 0.0165(17) 0.0144(17) -0.0004(13) 0.0003(14) 0.0012(13)
C2 0.0210(17) 0.0137(16) 0.0180(18) -0.0031(13) -0.0026(15) 0.0016(14)
C3 0.0179(16) 0.0184(18) 0.0157(18) -0.0036(13) -0.0020(14) -0.0013(13)
C4 0.0183(16) 0.0194(17) 0.0159(18) 0.0009(13) -0.0055(14) 0.0020(15)
C6 0.0133(15) 0.0164(16) 0.0170(18) -0.0006(13) -0.0029(14) -0.0013(14)
C10 0.0182(16) 0.0133(15) 0.0174(19) 0.0018(12) 0.0010(14) -0.0003(14)
C5 0.0143(16) 0.0147(16) 0.023(2) 0.0007(13) 0.0003(14) 0.0007(14)
C11 0.0177(17) 0.0115(15) 0.0162(17) 0.0019(12) -0.0019(14) -0.0005(13)
C7 0.0307(19) 0.0152(18) 0.0176(19) -0.0050(14) -0.0064(16) 0.0066(14)
C12 0.0208(17) 0.0160(17) 0.022(2) -0.0016(13) 0.0010(15) -0.0043(14)
C13 0.0207(18) 0.027(2) 0.032(2) -0.0045(15) -0.0053(18) -0.0059(17)
C8 0.029(2) 0.0179(17) 0.020(2) -0.0022(15) -0.0025(16) -0.0033(15)
C9 0.0302(19) 0.0179(17) 0.024(2) 0.0048(15) -0.0074(16) 0.0056(16)

loop_
_atom_type_symbol
_atom_type_description
_atom_type_scat_dispersion_real
_atom_type_scat_dispersion_imag
_atom_type_scat_source
C C 0.0033 0.0016 'International Tables Vol C Tables 4.2.6.8 and 6.1.1.4'
H H 0.0000 0.0000 'International Tables Vol C Tables 4.2.6.8 and 6.1.1.4'
O O 0.0106 0.0060 'International Tables Vol C Tables 4.2.6.8 and 6.1.1.4'
F F 0.0171 0.0103 'International Tables Vol C Tables 4.2.6.8 and 6.1.1.4'

loop_
_geom_angle_atom_site_label_1
_geom_angle_atom_site_label_2
_geom_angle_atom_site_label_3
_geom_angle
C1 O1 C7 117.8(3)
C3 O2 C8 117.9(3)
C5 O3 C9 117.7(3)
O1 C1 C2 121.7(3)
O1 C1 C6 117.2(3)
C2 C1 C6 121.0(3)
C3 C2 C1 119.4(3)
C3 C2 H2 120.3
C1 C2 H2 120.3
O2 C3 C2 124.2(3)
O2 C3 C4 114.5(3)
C2 C3 C4 121.2(3)
C5 C4 C3 119.6(3)
C5 C4 H4 120.2
C3 C4 H4 120.2
C1 C6 C5 117.7(3)
C1 C6 C10 120.8(3)
C5 C6 C10 121.4(3)
F2 C10 F1 104.6(3)
F2 C10 C6 113.4(3)
F1 C10 C6 111.8(3)
F2 C10 C11 106.3(2)
F1 C10 C11 107.2(3)
C6 C10 C11 112.9(3)
O3 C5 C4 122.9(3)
O3 C5 C6 116.0(3)
C4 C5 C6 121.1(3)
F4 C11 F3 107.5(3)
F4 C11 C12 107.4(3)
F3 C11 C12 107.8(3)
F4 C11 C10 108.2(3)
F3 C11 C10 108.1(3)
C12 C11 C10 117.5(3)
O1 C7 H7A 109.5
O1 C7 H7B 109.5
H7A C7 H7B 109.5
O1 C7 H7C 109.5
H7A C7 H7C 109.5
H7B C7 H7C 109.5
F5 C12 F6 108.9(3)
F5 C12 C11 110.5(3)
F6 C12 C11 109.3(3)
F5 C12 C13 106.7(3)
F6 C12 C13 106.9(3)
C11 C12 C13 114.4(3)
F9 C13 F8 109.5(4)
F9 C13 F7 108.7(4)
F8 C13 F7 106.9(3)
F9 C13 C12 111.4(3)
F8 C13 C12 109.7(3)
F7 C13 C12 110.6(3)
O2 C8 H8A 109.5
O2 C8 H8B 109.5
H8A C8 H8B 109.5
O2 C8 H8C 109.5
H8A C8 H8C 109.5
H8B C8 H8C 109.5
O3 C9 H9A 109.5
O3 C9 H9B 109.5
H9A C9 H9B 109.5
O3 C9 H9C 109.5
H9A C9 H9C 109.5
H9B C9 H9C 109.5

loop_
_geom_bond_atom_site_label_1
_geom_bond_atom_site_label_2
_geom_bond_distance
F1 C10 1.364(4)
F2 C10 1.362(4)
F3 C11 1.349(4)
F4 C11 1.348(4)
F8 C13 1.324(4)
O1 C1 1.353(4)
O1 C7 1.433(4)
F6 C12 1.343(4)
O2 C3 1.361(4)
O2 C8 1.432(4)
F5 C12 1.335(4)
O3 C5 1.361(4)
O3 C9 1.432(5)
F7 C13 1.327(5)
F9 C13 1.313(5)
C1 C2 1.390(5)
C1 C6 1.413(5)
C2 C3 1.381(5)
C2 H2 0.93
C3 C4 1.392(5)
C4 C5 1.376(5)
C4 H4 0.93
C6 C5 1.417(5)
C6 C10 1.507(5)
C10 C11 1.552(5)
C11 C12 1.547(5)
C7 H7A 0.96
C7 H7B 0.96
C7 H7C 0.96
C12 C13 1.548(5)
C8 H8A 0.96
C8 H8B 0.96
C8 H8C 0.96
C9 H9A 0.96
C9 H9B 0.96
C9 H9C 0.96
